data_1564191
loop_
_publ_author_name
'Naz, Saba'
'Uddin, Noor'
'Ullah, Kaleem'
'Haider, Ali'
'Gul, Amna'
'Faisal, Sulaiman'
'Nadhman, Akhtar'
'Bibi, Memoona'
'Yousuf, Sammer'
'Ali, Saqib'

_publ_section_title
;
 Homo- and heteroleptic Zinc(II) carboxylates: Synthesis, structural
 characterization, and assessment of their biological significance in in
 vitro models
;
_journal_name_full 'Inorganica Chimica Acta'
_journal_page_first 119849
_journal_paper_doi 10.1016/j.ica.2020.119849
_journal_volume 511
_journal_year 2020
_chemical_formula_sum 'C34 H23 N2 O4 Zn'
_chemical_formula_weight 588.91
_space_group_crystal_system monoclinic
_space_group_IT_number 14
_space_group_name_Hall '-P 2yn'
_space_group_name_H-M_alt 'P 1 21/n 1'
_atom_sites_solution_hydrogens geom
_audit_creation_method SHELXL-2016/6
_cell_angle_alpha 90
_cell_angle_beta 90.81(3)
_cell_angle_gamma 90
_cell_formula_units_Z 4
_cell_length_a 10.493(2)
_cell_length_b 10.877(2)
_cell_length_c 27.057(5)
_cell_measurement_reflns_used 9923
_cell_measurement_temperature 293(2)
_cell_measurement_theta_max 58.95
_cell_measurement_theta_min 4.38
_cell_volume 3087.8(10)
_computing_cell_refinement 'Bruker SAINT'
_computing_data_collection 'Bruker APEX2'
_computing_data_reduction 'Bruker SAINT'
_computing_molecular_graphics 'Bruker SHELXTL'
_computing_publication_material 'Bruker SHELXTL'
_computing_structure_refinement 'SHELXL-2014 (Sheldrick 2014)'
_computing_structure_solution 'SHELXS-97 (Sheldrick 2008)'
_diffrn_ambient_temperature 293(2)
_diffrn_measured_fraction_theta_full 0.995
_diffrn_measured_fraction_theta_max 0.962
_diffrn_measurement_device_type 'Bruker APEX-II CCD'
_diffrn_measurement_method '\f and \w scans'
_diffrn_radiation_type MoK\a
_diffrn_radiation_wavelength 0.71073
_diffrn_reflns_av_R_equivalents 0.0804
_diffrn_reflns_av_unetI/netI 0.0278
_diffrn_reflns_Laue_measured_fraction_full 0.995
_diffrn_reflns_Laue_measured_fraction_max 0.962
_diffrn_reflns_limit_h_max 12
_diffrn_reflns_limit_h_min -12
_diffrn_reflns_limit_k_max 13
_diffrn_reflns_limit_k_min -13
_diffrn_reflns_limit_l_max 32
_diffrn_reflns_limit_l_min -32
_diffrn_reflns_number 93241
_diffrn_reflns_point_group_measured_fraction_full 0.995
_diffrn_reflns_point_group_measured_fraction_max 0.962
_diffrn_reflns_theta_full 25.242
_diffrn_reflns_theta_max 25.698
_diffrn_reflns_theta_min 2.018
_exptl_absorpt_coefficient_mu 0.834
_exptl_absorpt_correction_type none
_exptl_crystal_colour colourless
_exptl_crystal_density_diffrn 1.267
_exptl_crystal_description BLOCK
_exptl_crystal_F_000 1212
_exptl_crystal_size_max 0.12
_exptl_crystal_size_mid 0.09
_exptl_crystal_size_min 0.08
_refine_diff_density_max 0.304
_refine_diff_density_min -0.580
_refine_diff_density_rms 0.053
_refine_ls_extinction_coef .
_refine_ls_extinction_method none
_refine_ls_goodness_of_fit_ref 1.008
_refine_ls_hydrogen_treatment constr
_refine_ls_matrix_type full
_refine_ls_number_parameters 389
_refine_ls_number_reflns 5658
_refine_ls_number_restraints 0
_refine_ls_restrained_S_all 1.008
_refine_ls_R_factor_all 0.0927
_refine_ls_R_factor_gt 0.0662
_refine_ls_shift/su_max 0.000
_refine_ls_shift/su_mean 0.000
_refine_ls_structure_factor_coef Fsqd
_refine_ls_weighting_details 'w=1/[\s^2^(Fo^2^)+(0.1251P)^2^+1.9937P] where P=(Fo^2^+2Fc^2^)/3'
_refine_ls_weighting_scheme calc
_refine_ls_wR_factor_gt 0.1968
_refine_ls_wR_factor_ref 0.2199
_reflns_Friedel_coverage 0.000
_reflns_Friedel_fraction_full .
_reflns_Friedel_fraction_max .
_reflns_number_gt 4069
_reflns_number_total 5658
_reflns_threshold_expression 'I > 2\s(I)'
_cod_data_source_file complex_4.cif
_cod_data_source_block shelx
_cod_original_cell_volume 3087.8(11)
_cod_original_sg_symbol_H-M 'P 21/n'
_cod_database_code 1564191
_shelx_shelxl_version_number 2016/6
_shelx_space_group_comment
;
The symmetry employed for this shelxl refinement is uniquely defined
by the following loop, which should always be used as a source of
symmetry information in preference to the above space-group names.
They are only intended as comments.
;

loop_
_space_group_symop_operation_xyz
'x, y, z'
'-x+1/2, y+1/2, -z+1/2'
'-x, -y, -z'
'x-1/2, -y-1/2, z-1/2'

loop_
_atom_site_label
_atom_site_type_symbol
_atom_site_fract_x
_atom_site_fract_y
_atom_site_fract_z
_atom_site_U_iso_or_equiv
_atom_site_adp_type
_atom_site_occupancy
_atom_site_site_symmetry_order
_atom_site_calc_flag
_atom_site_refinement_flags_posn
_atom_site_refinement_flags_adp
_atom_site_refinement_flags_occupancy
_atom_site_disorder_assembly
_atom_site_disorder_group
C14A C 0.4996(12) 0.8967(12) 0.2064(4) 0.077(3) Uani 0.5 1 d . . P A 1
H14A H 0.570024 0.890481 0.183118 0.093 Uiso 0.5 1 calc R U P A 1
C31A C 0.5463(14) 0.8281(13) 0.2378(6) 0.104(4) Uani 0.5 1 d . . P A 1
H31A H 0.556444 0.875062 0.268095 0.125 Uiso 0.5 1 calc R U P A 1
H31B H 0.631123 0.805965 0.227095 0.125 Uiso 0.5 1 calc R U P A 1
C14B C 0.4475(11) 0.9223(11) 0.2234(4) 0.074(3) Uani 0.5 1 d . . P A 2
H14B H 0.366030 0.953322 0.235567 0.089 Uiso 0.5 1 calc R U P A 2
C31B C 0.4618(17) 0.8374(14) 0.2537(4) 0.106(4) Uani 0.5 1 d . . P A 2
H31C H 0.392411 0.850191 0.276429 0.127 Uiso 0.5 1 calc R U P A 2
H31D H 0.538156 0.861156 0.271867 0.127 Uiso 0.5 1 calc R U P A 2
Zn1 Zn 0.25602(5) 0.82136(5) 0.09705(2) 0.0818(3) Uani 1 1 d . . . . .
O1 O 0.4462(5) 0.8345(5) 0.13226(19) 0.1280(16) Uani 1 1 d . . . . .
O2 O 0.2815(5) 0.8916(5) 0.17125(18) 0.1291(15) Uani 1 1 d . . . . .
O3 O 0.1855(4) 0.6625(3) 0.11223(13) 0.0910(10) Uani 1 1 d . . . . .
O4 O 0.1260(4) 0.6538(4) 0.03579(14) 0.1035(12) Uani 1 1 d . . . . .
N1 N 0.1367(3) 0.9629(3) 0.07621(13) 0.0698(9) Uani 1 1 d . . . . .
N2 N 0.3327(3) 0.8574(3) 0.02712(13) 0.0647(8) Uani 1 1 d . . . . .
C1 C 0.4237(4) 0.7953(5) 0.00266(18) 0.0781(12) Uani 1 1 d . . . . .
C2 C 0.4692(5) 0.8373(6) -0.0429(2) 0.0918(15) Uani 1 1 d . . . . .
H2 H 0.530850 0.792653 -0.059532 0.110 Uiso 1 1 calc R U . . .
C3 C 0.4232(6) 0.9428(7) -0.0625(2) 0.1006(18) Uani 1 1 d . . . . .
H3 H 0.456007 0.973092 -0.091808 0.121 Uiso 1 1 calc R U . . .
C4 C 0.3259(5) 1.0064(4) -0.03841(18) 0.0802(13) Uani 1 1 d . . . . .
C5 C 0.2683(7) 1.1162(6) -0.0567(3) 0.109(2) Uani 1 1 d . . . . .
H5 H 0.298635 1.152148 -0.085452 0.131 Uiso 1 1 calc R U . . .
C6 C 0.1698(8) 1.1688(5) -0.0328(3) 0.107(2) Uani 1 1 d . . . . .
H6 H 0.133291 1.239566 -0.046119 0.128 Uiso 1 1 calc R U . . .
C7 C 0.1182(5) 1.1191(4) 0.0132(2) 0.0879(15) Uani 1 1 d . . . . .
C8 C 0.0118(6) 1.1645(5) 0.0394(3) 0.105(2) Uani 1 1 d . . . . .
H8 H -0.031646 1.232867 0.027260 0.126 Uiso 1 1 calc R U . . .
C9 C -0.0282(6) 1.1112(6) 0.0816(3) 0.1029(18) Uani 1 1 d . . . . .
H9 H -0.097574 1.143337 0.098233 0.123 Uiso 1 1 calc R U . . .
C10 C 0.0347(5) 1.0083(5) 0.1000(2) 0.0859(14) Uani 1 1 d . . . . .
C11 C 0.1774(4) 1.0158(4) 0.03308(17) 0.0710(11) Uani 1 1 d . . . . .
C12 C 0.2818(4) 0.9584(4) 0.00696(16) 0.0678(10) Uani 1 1 d . . . . .
C13 C 0.3968(7) 0.8754(5) 0.1696(2) 0.0948(16) Uani 1 1 d . . . . .
H13 H 0.385903 0.791605 0.182086 0.114 Uiso 1 1 calc R U . A 1
C15 C 0.5081(6) 1.0433(6) 0.2137(2) 0.0967(17) Uani 1 1 d . . . . .
C16 C 0.4235(9) 1.1309(10) 0.2314(3) 0.138(3) Uani 1 1 d . . . . .
H16 H 0.345206 1.104787 0.243202 0.166 Uiso 1 1 calc R U . . .
C17 C 0.6218(7) 1.0834(8) 0.1970(2) 0.119(2) Uani 1 1 d . . . . .
H17 H 0.681240 1.026364 0.186148 0.143 Uiso 1 1 calc R U . . .
C18 C 0.4503(14) 1.2516(13) 0.2321(4) 0.167(4) Uani 1 1 d . . . . .
H18 H 0.393439 1.307994 0.245258 0.200 Uiso 1 1 calc R U . . .
C19 C 0.5642(17) 1.2893(10) 0.2129(4) 0.173(5) Uani 1 1 d . . . . .
H19 H 0.581997 1.373029 0.211633 0.208 Uiso 1 1 calc R U . . .
C20 C 0.6520(12) 1.2083(12) 0.1956(3) 0.161(4) Uani 1 1 d . . . . .
H20 H 0.729357 1.235335 0.183234 0.193 Uiso 1 1 calc R U . . .
C21 C 0.1313(4) 0.6108(4) 0.07647(18) 0.0720(11) Uani 1 1 d . . . . .
C22 C 0.0629(4) 0.4883(4) 0.08777(17) 0.0737(11) Uani 1 1 d . . . . .
H22 H 0.054835 0.443121 0.056540 0.088 Uiso 1 1 calc R U . . .
C23 C -0.0713(4) 0.5155(4) 0.10514(15) 0.0657(10) Uani 1 1 d . . . . .
C24 C -0.0962(5) 0.5820(5) 0.14762(18) 0.0896(14) Uani 1 1 d . . . . .
H24 H -0.028010 0.610448 0.166760 0.108 Uiso 1 1 calc R U . . .
C25 C -0.2182(7) 0.6074(6) 0.1624(2) 0.1090(19) Uani 1 1 d . . . . .
H25 H -0.231488 0.653492 0.190814 0.131 Uiso 1 1 calc R U . . .
C26 C -0.3186(6) 0.5655(7) 0.1357(3) 0.1092(19) Uani 1 1 d . . . . .
H26 H -0.401541 0.581116 0.145646 0.131 Uiso 1 1 calc R U . . .
C27 C -0.2963(6) 0.5009(5) 0.0945(3) 0.1033(17) Uani 1 1 d . . . . .
H27 H -0.365352 0.471575 0.076127 0.124 Uiso 1 1 calc R U . . .
C28 C -0.1737(5) 0.4759(4) 0.07833(19) 0.0829(13) Uani 1 1 d . . . . .
H28 H -0.161937 0.432167 0.049216 0.099 Uiso 1 1 calc R U . . .
C29 C 0.4738(5) 0.6816(5) 0.0255(2) 0.0984(16) Uani 1 1 d . . . . .
H29A H 0.537446 0.646529 0.004580 0.148 Uiso 1 1 calc R U . . .
H29B H 0.511140 0.700470 0.057187 0.148 Uiso 1 1 calc R U . . .
H29C H 0.405558 0.623911 0.029525 0.148 Uiso 1 1 calc R U . . .
C30 C -0.0074(6) 0.9451(6) 0.1463(2) 0.1070(18) Uani 1 1 d . . . . .
H30A H -0.080429 0.986805 0.159197 0.161 Uiso 1 1 calc R U . . .
H30B H -0.029423 0.861386 0.138894 0.161 Uiso 1 1 calc R U . . .
H30C H 0.060584 0.946787 0.170373 0.161 Uiso 1 1 calc R U . . .
C32 C 0.4721(10) 0.7023(7) 0.2512(3) 0.154(3) Uani 1 1 d . . . . .
H32A H 0.389718 0.702277 0.235263 0.231 Uiso 1 1 calc R U . A 1
H32B H 0.461968 0.696942 0.286329 0.231 Uiso 1 1 calc R U . A 1
H32C H 0.520428 0.633136 0.239903 0.231 Uiso 1 1 calc R U . A 1
C33 C 0.1376(5) 0.4091(4) 0.1228(2) 0.0891(14) Uani 1 1 d . . . . .
H33A H 0.087963 0.336132 0.129813 0.107 Uiso 1 1 calc R U . . .
H33B H 0.149477 0.453504 0.153575 0.107 Uiso 1 1 calc R U . . .
C34 C 0.2663(6) 0.3696(7) 0.1046(3) 0.121(2) Uani 1 1 d . . . . .
H34A H 0.307502 0.319399 0.129259 0.181 Uiso 1 1 calc R U . . .
H34B H 0.255889 0.323368 0.074626 0.181 Uiso 1 1 calc R U . . .
H34C H 0.317521 0.440965 0.098434 0.181 Uiso 1 1 calc R U . . .

loop_
_atom_site_aniso_label
_atom_site_aniso_U_11
_atom_site_aniso_U_22
_atom_site_aniso_U_33
_atom_site_aniso_U_23
_atom_site_aniso_U_13
_atom_site_aniso_U_12
C14A 0.081(7) 0.109(9) 0.042(6) -0.007(6) 0.000(5) 0.010(6)
C31A 0.099(9) 0.107(9) 0.106(10) 0.012(8) -0.011(8) 0.009(8)
C14B 0.079(7) 0.105(8) 0.039(5) -0.007(5) 0.009(4) 0.008(6)
C31B 0.127(12) 0.132(12) 0.059(6) 0.011(7) -0.005(7) -0.004(9)
Zn1 0.0853(4) 0.0827(4) 0.0771(4) 0.0035(3) -0.0056(3) -0.0097(3)
O1 0.139(4) 0.144(4) 0.101(3) 0.003(3) 0.018(3) -0.030(3)
O2 0.113(3) 0.144(4) 0.130(4) -0.024(3) -0.034(3) -0.004(3)
O3 0.115(3) 0.083(2) 0.075(2) 0.0053(17) -0.0041(19) -0.0232(19)
O4 0.131(3) 0.097(3) 0.082(2) 0.014(2) -0.007(2) -0.032(2)
N1 0.073(2) 0.064(2) 0.072(2) -0.0126(18) -0.0111(17) -0.0018(17)
N2 0.0592(19) 0.064(2) 0.071(2) 0.0008(16) -0.0065(16) -0.0103(15)
C1 0.065(3) 0.086(3) 0.083(3) -0.006(2) -0.001(2) -0.016(2)
C2 0.071(3) 0.114(4) 0.091(4) -0.005(3) 0.010(3) -0.012(3)
C3 0.089(4) 0.140(5) 0.074(3) 0.006(3) -0.001(3) -0.044(4)
C4 0.089(3) 0.076(3) 0.076(3) 0.012(2) -0.020(3) -0.028(2)
C5 0.123(5) 0.093(4) 0.110(4) 0.037(4) -0.038(4) -0.044(4)
C6 0.131(5) 0.058(3) 0.128(5) 0.015(3) -0.058(4) -0.018(3)
C7 0.098(4) 0.053(2) 0.111(4) -0.004(3) -0.037(3) -0.014(3)
C8 0.109(4) 0.058(3) 0.146(6) -0.027(3) -0.054(4) 0.009(3)
C9 0.095(4) 0.082(4) 0.131(5) -0.043(4) -0.020(4) 0.006(3)
C10 0.077(3) 0.083(3) 0.097(4) -0.037(3) -0.013(3) -0.004(3)
C11 0.075(3) 0.053(2) 0.084(3) -0.006(2) -0.027(2) -0.0142(19)
C12 0.068(2) 0.063(2) 0.071(3) 0.001(2) -0.014(2) -0.019(2)
C13 0.109(4) 0.083(3) 0.091(4) 0.020(3) -0.026(3) -0.025(3)
C15 0.106(4) 0.109(4) 0.074(3) 0.007(3) -0.035(3) -0.022(4)
C16 0.134(6) 0.149(7) 0.130(6) 0.019(6) -0.033(5) 0.009(6)
C17 0.126(5) 0.136(6) 0.096(4) -0.023(4) 0.000(4) -0.022(5)
C18 0.205(11) 0.157(10) 0.138(8) -0.025(7) -0.031(7) 0.038(8)
C19 0.261(15) 0.118(7) 0.139(9) 0.011(6) -0.036(9) -0.033(9)
C20 0.187(10) 0.175(9) 0.119(6) -0.016(6) 0.011(6) -0.077(8)
C21 0.078(3) 0.066(3) 0.072(3) -0.007(2) 0.003(2) -0.003(2)
C22 0.090(3) 0.059(2) 0.072(3) -0.009(2) 0.003(2) -0.003(2)
C23 0.076(3) 0.053(2) 0.068(2) 0.0040(19) 0.002(2) -0.0029(19)
C24 0.101(4) 0.097(4) 0.070(3) -0.013(3) 0.004(3) 0.001(3)
C25 0.133(5) 0.113(5) 0.082(4) -0.003(3) 0.030(4) 0.010(4)
C26 0.098(4) 0.115(5) 0.115(5) 0.007(4) 0.023(4) 0.010(4)
C27 0.083(3) 0.091(4) 0.135(5) 0.001(4) -0.021(3) 0.009(3)
C28 0.101(4) 0.068(3) 0.079(3) -0.008(2) -0.008(3) 0.007(3)
C29 0.083(3) 0.094(4) 0.119(4) -0.004(3) 0.003(3) 0.009(3)
C30 0.094(4) 0.136(5) 0.092(4) -0.034(4) 0.014(3) -0.003(4)
C32 0.216(9) 0.122(6) 0.124(6) 0.042(5) 0.019(6) 0.027(6)
C33 0.102(4) 0.063(3) 0.102(4) 0.005(3) -0.002(3) 0.002(2)
C34 0.105(5) 0.111(5) 0.145(6) -0.006(4) -0.005(4) 0.023(4)

loop_
_atom_type_symbol
_atom_type_description
_atom_type_scat_dispersion_real
_atom_type_scat_dispersion_imag
_atom_type_scat_source
C C 0.0033 0.0016 'International Tables Vol C Tables 4.2.6.8 and 6.1.1.4'
H H 0.0000 0.0000 'International Tables Vol C Tables 4.2.6.8 and 6.1.1.4'
N N 0.0061 0.0033 'International Tables Vol C Tables 4.2.6.8 and 6.1.1.4'
O O 0.0106 0.0060 'International Tables Vol C Tables 4.2.6.8 and 6.1.1.4'
Zn Zn 0.2839 1.4301 'International Tables Vol C Tables 4.2.6.8 and 6.1.1.4'

loop_
_geom_angle_atom_site_label_1
_geom_angle_atom_site_label_2
_geom_angle_atom_site_label_3
_geom_angle
_geom_angle_site_symmetry_1
_geom_angle_site_symmetry_3
C31A C14A C13 130.8(12) . .
C31A C14A C15 119.7(10) . .
C13 C14A C15 106.1(8) . .
C31A C14A H14A 96.1 . .
C13 C14A H14A 96.1 . .
C15 C14A H14A 96.1 . .
C14A C31A C32 118.6(12) . .
C14A C31A H31A 107.7 . .
C32 C31A H31A 107.7 . .
C14A C31A H31B 107.7 . .
C32 C31A H31B 107.7 . .
H31A C31A H31B 107.1 . .
C31B C14B C15 136.7(11) . .
C31B C14B C13 113.1(10) . .
C15 C14B C13 104.7(7) . .
C31B C14B H14B 97.6 . .
C15 C14B H14B 97.6 . .
C13 C14B H14B 97.6 . .
C14B C31B C32 136.0(11) . .
C14B C31B H31C 103.2 . .
C32 C31B H31C 103.2 . .
C14B C31B H31D 103.2 . .
C32 C31B H31D 103.2 . .
H31C C31B H31D 105.1 . .
O3 Zn1 N1 119.67(16) . .
O3 Zn1 N2 120.81(14) . .
N1 Zn1 N2 81.54(15) . .
O3 Zn1 O2 99.32(18) . .
N1 Zn1 O2 93.27(17) . .
N2 Zn1 O2 136.53(17) . .
O3 Zn1 O1 108.34(17) . .
N1 Zn1 O1 127.84(16) . .
N2 Zn1 O1 91.21(16) . .
O2 Zn1 O1 58.40(19) . .
O3 Zn1 C13 105.51(16) . .
N1 Zn1 C13 112.84(18) . .
N2 Zn1 C13 115.53(18) . .
O2 Zn1 C13 29.20(19) . .
O1 Zn1 C13 29.21(18) . .
C13 O1 Zn1 89.3(4) . .
C13 O2 Zn1 91.4(4) . .
C21 O3 Zn1 114.3(3) . .
C10 N1 C11 120.6(4) . .
C10 N1 Zn1 128.8(3) . .
C11 N1 Zn1 110.5(3) . .
C12 N2 C1 119.6(4) . .
C12 N2 Zn1 111.4(3) . .
C1 N2 Zn1 129.0(3) . .
N2 C1 C2 121.2(5) . .
N2 C1 C29 117.7(4) . .
C2 C1 C29 121.1(5) . .
C3 C2 C1 119.8(5) . .
C3 C2 H2 120.1 . .
C1 C2 H2 120.1 . .
C2 C3 C4 119.8(5) . .
C2 C3 H3 120.1 . .
C4 C3 H3 120.1 . .
C3 C4 C12 117.9(5) . .
C3 C4 C5 124.1(6) . .
C12 C4 C5 117.9(6) . .
C6 C5 C4 120.7(6) . .
C6 C5 H5 119.6 . .
C4 C5 H5 119.6 . .
C5 C6 C7 122.9(5) . .
C5 C6 H6 118.6 . .
C7 C6 H6 118.6 . .
C11 C7 C8 116.0(6) . .
C11 C7 C6 117.3(6) . .
C8 C7 C6 126.7(6) . .
C9 C8 C7 121.9(5) . .
C9 C8 H8 119.1 . .
C7 C8 H8 119.1 . .
C8 C9 C10 119.8(6) . .
C8 C9 H9 120.1 . .
C10 C9 H9 120.1 . .
N1 C10 C9 120.0(6) . .
N1 C10 C30 118.3(5) . .
C9 C10 C30 121.6(6) . .
N1 C11 C7 121.7(5) . .
N1 C11 C12 118.6(4) . .
C7 C11 C12 119.7(5) . .
N2 C12 C4 121.6(4) . .
N2 C12 C11 117.1(4) . .
C4 C12 C11 121.3(4) . .
O2 C13 O1 120.9(6) . .
O2 C13 C14A 131.7(8) . .
O1 C13 C14A 107.4(8) . .
O2 C13 C14B 103.4(7) . .
O1 C13 C14B 135.7(7) . .
O2 C13 Zn1 59.4(3) . .
O1 C13 Zn1 61.4(3) . .
C14A C13 Zn1 168.8(7) . .
C14B C13 Zn1 162.9(6) . .
O2 C13 H13 90.0 . .
O1 C13 H13 90.0 . .
C14A C13 H13 90.0 . .
Zn1 C13 H13 89.0 . .
C17 C15 C16 117.6(7) . .
C17 C15 C14B 136.5(8) . .
C16 C15 C14B 105.5(8) . .
C17 C15 C14A 109.0(8) . .
C16 C15 C14A 133.3(8) . .
C18 C16 C15 122.6(9) . .
C18 C16 H16 118.7 . .
C15 C16 H16 118.7 . .
C15 C17 C20 121.6(8) . .
C15 C17 H17 119.2 . .
C20 C17 H17 119.2 . .
C16 C18 C19 118.1(11) . .
C16 C18 H18 121.0 . .
C19 C18 H18 121.0 . .
C20 C19 C18 122.2(11) . .
C20 C19 H19 118.9 . .
C18 C19 H19 118.9 . .
C19 C20 C17 117.8(10) . .
C19 C20 H20 121.1 . .
C17 C20 H20 121.1 . .
O4 C21 O3 123.5(4) . .
O4 C21 C22 120.2(4) . .
O3 C21 C22 116.3(4) . .
C33 C22 C23 113.4(4) . .
C33 C22 C21 112.4(4) . .
C23 C22 C21 109.1(3) . .
C33 C22 H22 107.2 . .
C23 C22 H22 107.2 . .
C21 C22 H22 107.2 . .
C28 C23 C24 116.9(4) . .
C28 C23 C22 120.1(4) . .
C24 C23 C22 123.0(4) . .
C25 C24 C23 122.2(5) . .
C25 C24 H24 118.9 . .
C23 C24 H24 118.9 . .
C26 C25 C24 120.0(6) . .
C26 C25 H25 120.0 . .
C24 C25 H25 120.0 . .
C27 C26 C25 118.5(6) . .
C27 C26 H26 120.7 . .
C25 C26 H26 120.7 . .
C26 C27 C28 122.5(6) . .
C26 C27 H27 118.7 . .
C28 C27 H27 118.7 . .
C23 C28 C27 119.8(5) . .
C23 C28 H28 120.1 . .
C27 C28 H28 120.1 . .
C1 C29 H29A 109.5 . .
C1 C29 H29B 109.5 . .
H29A C29 H29B 109.5 . .
C1 C29 H29C 109.5 . .
H29A C29 H29C 109.5 . .
H29B C29 H29C 109.5 . .
C10 C30 H30A 109.5 . .
C10 C30 H30B 109.5 . .
H30A C30 H30B 109.5 . .
C10 C30 H30C 109.5 . .
H30A C30 H30C 109.5 . .
H30B C30 H30C 109.5 . .
C31A C32 H32A 109.5 . .
C31A C32 H32B 109.5 . .
H32A C32 H32B 109.5 . .
C31A C32 H32C 109.5 . .
H32A C32 H32C 109.5 . .
H32B C32 H32C 109.5 . .
C22 C33 C34 115.0(5) . .
C22 C33 H33A 108.5 . .
C34 C33 H33A 108.5 . .
C22 C33 H33B 108.5 . .
C34 C33 H33B 108.5 . .
H33A C33 H33B 107.5 . .
C33 C34 H34A 109.5 . .
C33 C34 H34B 109.5 . .
H34A C34 H34B 109.5 . .
C33 C34 H34C 109.5 . .
H34A C34 H34C 109.5 . .
H34B C34 H34C 109.5 . .

loop_
_geom_bond_atom_site_label_1
_geom_bond_atom_site_label_2
_geom_bond_distance
_geom_bond_site_symmetry_2
C14A C31A 1.228(16) .
C14A C13 1.476(12) .
C14A C15 1.610(14) .
C14A H14A 0.9800 .
C31A C32 1.618(16) .
C31A H31A 0.9700 .
C31A H31B 0.9700 .
C14B C31B 1.241(16) .
C14B C15 1.487(13) .
C14B C13 1.627(12) .
C14B H14B 0.9800 .
C31B C32 1.475(16) .
C31B H31C 0.9700 .
C31B H31D 0.9700 .
Zn1 O3 1.926(3) .
Zn1 N1 2.058(4) .
Zn1 N2 2.103(4) .
Zn1 O2 2.161(5) .
Zn1 O1 2.204(5) .
Zn1 C13 2.509(6) .
O1 C13 1.224(7) .
O2 C13 1.224(7) .
O3 C21 1.249(6) .
O4 C21 1.196(6) .
N1 C10 1.350(6) .
N1 C11 1.374(6) .
N2 C12 1.334(5) .
N2 C1 1.351(6) .
C1 C2 1.405(7) .
C1 C29 1.476(7) .
C2 C3 1.349(8) .
C2 H2 0.9300 .
C3 C4 1.402(8) .
C3 H3 0.9300 .
C4 C12 1.418(6) .
C4 C5 1.424(8) .
C5 C6 1.354(9) .
C5 H5 0.9300 .
C6 C7 1.468(9) .
C6 H6 0.9300 .
C7 C11 1.389(7) .
C7 C8 1.420(9) .
C8 C9 1.352(9) .
C8 H8 0.9300 .
C9 C10 1.387(8) .
C9 H9 0.9300 .
C10 C30 1.501(8) .
C11 C12 1.453(6) .
C13 H13 0.9800 .
C15 C17 1.354(9) .
C15 C16 1.392(10) .
C16 C18 1.343(14) .
C16 H16 0.9300 .
C17 C20 1.395(12) .
C17 H17 0.9300 .
C18 C19 1.372(16) .
C18 H18 0.9300 .
C19 C20 1.363(15) .
C19 H19 0.9300 .
C20 H20 0.9300 .
C21 C22 1.547(6) .
C22 C33 1.494(7) .
C22 C23 1.520(6) .
C22 H22 0.9800 .
C23 C28 1.358(7) .
C23 C24 1.386(6) .
C24 C25 1.375(8) .
C24 H24 0.9300 .
C25 C26 1.348(9) .
C25 H25 0.9300 .
C26 C27 1.341(9) .
C26 H26 0.9300 .
C27 C28 1.391(8) .
C27 H27 0.9300 .
C28 H28 0.9300 .
C29 H29A 0.9600 .
C29 H29B 0.9600 .
C29 H29C 0.9600 .
C30 H30A 0.9600 .
C30 H30B 0.9600 .
C30 H30C 0.9600 .
C32 H32A 0.9600 .
C32 H32B 0.9600 .
C32 H32C 0.9600 .
C33 C34 1.505(8) .
C33 H33A 0.9700 .
C33 H33B 0.9700 .
C34 H34A 0.9600 .
C34 H34B 0.9600 .
C34 H34C 0.9600 .

loop_
_geom_torsion_atom_site_label_1
_geom_torsion_atom_site_label_2
_geom_torsion_atom_site_label_3
_geom_torsion_atom_site_label_4
_geom_torsion
_geom_torsion_site_symmetry_1
_geom_torsion_site_symmetry_2
_geom_torsion_site_symmetry_3
_geom_torsion_site_symmetry_4
C13 C14A C31A C32 -14(3) . . . .
C15 C14A C31A C32 141.8(11) . . . .
C15 C14B C31B C32 -131.9(18) . . . .
C13 C14B C31B C32 17(3) . . . .
C12 N2 C1 C2 2.3(6) . . . .
Zn1 N2 C1 C2 -176.0(3) . . . .
C12 N2 C1 C29 -177.7(4) . . . .
Zn1 N2 C1 C29 4.0(6) . . . .
N2 C1 C2 C3 1.1(7) . . . .
C29 C1 C2 C3 -178.8(5) . . . .
C1 C2 C3 C4 -3.1(8) . . . .
C2 C3 C4 C12 1.8(7) . . . .
C2 C3 C4 C5 -178.0(5) . . . .
C3 C4 C5 C6 176.3(5) . . . .
C12 C4 C5 C6 -3.5(7) . . . .
C4 C5 C6 C7 1.3(9) . . . .
C5 C6 C7 C11 2.1(8) . . . .
C5 C6 C7 C8 -176.7(5) . . . .
C11 C7 C8 C9 0.9(7) . . . .
C6 C7 C8 C9 179.7(5) . . . .
C7 C8 C9 C10 -0.7(8) . . . .
C11 N1 C10 C9 -1.7(6) . . . .
Zn1 N1 C10 C9 175.0(3) . . . .
C11 N1 C10 C30 178.6(4) . . . .
Zn1 N1 C10 C30 -4.8(6) . . . .
C8 C9 C10 N1 1.1(7) . . . .
C8 C9 C10 C30 -179.2(5) . . . .
C10 N1 C11 C7 1.9(6) . . . .
Zn1 N1 C11 C7 -175.2(3) . . . .
C10 N1 C11 C12 -175.6(4) . . . .
Zn1 N1 C11 C12 7.2(4) . . . .
C8 C7 C11 N1 -1.5(6) . . . .
C6 C7 C11 N1 179.5(4) . . . .
C8 C7 C11 C12 176.0(4) . . . .
C6 C7 C11 C12 -2.9(6) . . . .
C1 N2 C12 C4 -3.7(6) . . . .
Zn1 N2 C12 C4 174.9(3) . . . .
C1 N2 C12 C11 175.2(3) . . . .
Zn1 N2 C12 C11 -6.2(4) . . . .
C3 C4 C12 N2 1.6(6) . . . .
C5 C4 C12 N2 -178.5(4) . . . .
C3 C4 C12 C11 -177.2(4) . . . .
C5 C4 C12 C11 2.6(6) . . . .
N1 C11 C12 N2 -0.6(5) . . . .
C7 C11 C12 N2 -178.3(4) . . . .
N1 C11 C12 C4 178.3(3) . . . .
C7 C11 C12 C4 0.6(6) . . . .
Zn1 O2 C13 O1 1.2(6) . . . .
Zn1 O2 C13 C14A -178.8(8) . . . .
Zn1 O2 C13 C14B -180.0(5) . . . .
Zn1 O1 C13 O2 -1.2(6) . . . .
Zn1 O1 C13 C14A 178.8(6) . . . .
Zn1 O1 C13 C14B -179.5(8) . . . .
C31A C14A C13 O2 91(2) . . . .
C15 C14A C13 O2 -67.2(11) . . . .
C31A C14A C13 O1 -88.8(18) . . . .
C15 C14A C13 O1 112.7(8) . . . .
C31A C14A C13 Zn1 -83(3) . . . .
C15 C14A C13 Zn1 118(3) . . . .
C31B C14B C13 O2 96.5(14) . . . .
C15 C14B C13 O2 -105.2(8) . . . .
C31B C14B C13 O1 -85.0(15) . . . .
C15 C14B C13 O1 73.4(11) . . . .
C31B C14B C13 Zn1 96(2) . . . .
C15 C14B C13 Zn1 -105.2(17) . . . .
C31B C14B C15 C17 69(2) . . . .
C13 C14B C15 C17 -81.0(10) . . . .
C31B C14B C15 C16 -103.9(19) . . . .
C13 C14B C15 C16 105.8(8) . . . .
C31A C14A C15 C17 84.4(15) . . . .
C13 C14A C15 C17 -114.3(8) . . . .
C31A C14A C15 C16 -98.0(16) . . . .
C13 C14A C15 C16 63.4(11) . . . .
C17 C15 C16 C18 0.4(11) . . . .
C14B C15 C16 C18 175.2(8) . . . .
C14A C15 C16 C18 -177.1(8) . . . .
C16 C15 C17 C20 -2.5(10) . . . .
C14B C15 C17 C20 -175.1(9) . . . .
C14A C15 C17 C20 175.6(7) . . . .
C15 C16 C18 C19 2.4(14) . . . .
C16 C18 C19 C20 -3.2(16) . . . .
C18 C19 C20 C17 1.2(16) . . . .
C15 C17 C20 C19 1.7(13) . . . .
Zn1 O3 C21 O4 1.8(7) . . . .
Zn1 O3 C21 C22 -174.8(3) . . . .
O4 C21 C22 C33 142.5(5) . . . .
O3 C21 C22 C33 -40.7(6) . . . .
O4 C21 C22 C23 -90.8(5) . . . .
O3 C21 C22 C23 86.0(5) . . . .
C33 C22 C23 C28 -117.0(5) . . . .
C21 C22 C23 C28 116.9(5) . . . .
C33 C22 C23 C24 64.0(6) . . . .
C21 C22 C23 C24 -62.1(6) . . . .
C28 C23 C24 C25 0.0(7) . . . .
C22 C23 C24 C25 179.0(5) . . . .
C23 C24 C25 C26 1.1(9) . . . .
C24 C25 C26 C27 -1.0(10) . . . .
C25 C26 C27 C28 -0.2(10) . . . .
C24 C23 C28 C27 -1.2(7) . . . .
C22 C23 C28 C27 179.8(4) . . . .
C26 C27 C28 C23 1.3(8) . . . .
C23 C22 C33 C34 174.2(5) . . . .
C21 C22 C33 C34 -61.4(6) . . . .
